data_8102815
loop_
_publ_author_name
'Harald Euler'
'Armin Kirfel'
'Amelie Zech'
'J\"org Hockemeyer'
'Christa E. M\"uller'

_publ_section_title
;
 Crystal structure of
 6-amino-3-cyclopropyl-1-ethyl-1H-pyrimidine-2,4-dione hydrate,
 C9H13N3O2 &#x00B7; H2O
;
_journal_issue 3
_journal_name_full 'Zeitschrift f\"ur Kristallographie - New Crystal Structures'
_journal_page_first 595
_journal_volume 225
_journal_year 2010
_chemical_formula_sum 'C9 H15 N3 O3'
_chemical_formula_weight 213.24
_chemical_melting_point 486.39
_chemical_name_systematic
; 
 6-amino-3-cyclopropyl-1-ethyl-1H-pyrimidine-2,4-dione
 C~9~ H~13~ N~3~ O~2~ ^.^ H~2~O
;
_space_group_IT_number 15
_symmetry_cell_setting monoclinic
_symmetry_space_group_name_Hall '-C 2yc'
_symmetry_space_group_name_H-M 'C 1 2/c 1'
_atom_sites_solution_hydrogens difmap
_atom_sites_solution_primary direct
_atom_sites_solution_secondary difmap
_audit_creation_method 'manual editing of SHELXL-97-output file'
_cell_angle_alpha 90.00
_cell_angle_beta 115.599(3)
_cell_angle_gamma 90.00
_cell_formula_units_Z 8
_cell_length_a 21.1214(17)
_cell_length_b 8.6055(6)
_cell_length_c 12.9371(8)
_cell_measurement_reflns_used 576
_cell_measurement_temperature 295(2)
_cell_volume 2120.6(3)
_computing_cell_refinement 'APEX2 (BRUKER-AXS, 2006)'
_computing_data_collection 'APEX2 (BRUKER-AXS, 2006)'
_computing_data_reduction 'APEX2 (BRUKER-AXS, 2006)'
_computing_molecular_graphics 'DIAMOND v3.1 [3]'
_computing_publication_material 'SHELXL-97 (Sheldrick, 1997) [5]'
_computing_structure_refinement 'SHELXL-97 (Sheldrick, 1997) [5]'
_computing_structure_solution 'SHELXS-97 (Sheldrick, 1997) [4]'
_diffrn_ambient_temperature 295(2)
_diffrn_detector_area_resol_mean 66.666
_diffrn_measured_fraction_theta_full 0.855
_diffrn_measured_fraction_theta_max 0.855
_diffrn_measurement_device_type 'BRUKER-AXS X8 APEX II'
_diffrn_measurement_method phi/omega
_diffrn_radiation_monochromator graphite
_diffrn_radiation_source 'fine-focus sealed tube'
_diffrn_radiation_type MoK\a
_diffrn_radiation_wavelength 0.71073
_diffrn_reflns_av_R_equivalents 0.0262
_diffrn_reflns_av_sigmaI/netI 0.0117
_diffrn_reflns_limit_h_max 31
_diffrn_reflns_limit_h_min -30
_diffrn_reflns_limit_k_max 12
_diffrn_reflns_limit_k_min -13
_diffrn_reflns_limit_l_max 18
_diffrn_reflns_limit_l_min -18
_diffrn_reflns_number 92180
_diffrn_reflns_theta_full 34.85
_diffrn_reflns_theta_max 34.85
_diffrn_reflns_theta_min 3.38
_diffrn_standards_number none
_exptl_absorpt_coefficient_mu 0.102
_exptl_absorpt_correction_T_max 0.9800
_exptl_absorpt_correction_T_min 0.9416
_exptl_absorpt_correction_type multi-scan
_exptl_absorpt_process_details 'BRUKER SADABS'
_exptl_crystal_colour colorless
_exptl_crystal_density_diffrn 1.336
_exptl_crystal_density_method 'not measured'
_exptl_crystal_description plate
_exptl_crystal_F_000 912
_exptl_crystal_size_max 0.60
_exptl_crystal_size_mid 0.50
_exptl_crystal_size_min 0.20
_refine_diff_density_max 0.310
_refine_diff_density_min -0.213
_refine_diff_density_rms 0.041
_refine_ls_extinction_coef 0.0003(7)
_refine_ls_extinction_expression Fc^*^=kFc[1+0.001xFc^2^\l^3^/sin(2\q)]^-1/4^
_refine_ls_extinction_method SHELXL
_refine_ls_goodness_of_fit_ref 1.044
_refine_ls_hydrogen_treatment refall
_refine_ls_matrix_type full
_refine_ls_number_parameters 197
_refine_ls_number_reflns 3948
_refine_ls_number_restraints 0
_refine_ls_restrained_S_all 1.044
_refine_ls_R_factor_all 0.0543
_refine_ls_R_factor_gt 0.0402
_refine_ls_shift/su_max 0.025
_refine_ls_shift/su_mean 0.003
_refine_ls_structure_factor_coef Fsqd
_refine_ls_weighting_details 'calc w=1/[\s^2^(Fo^2^)+(0.0679P)^2^+0.5007P] where P=(Fo^2^+2Fc^2^)/3'
_refine_ls_weighting_scheme calc
_refine_ls_wR_factor_gt 0.1143
_refine_ls_wR_factor_ref 0.1269
_reflns_number_gt 3062
_reflns_number_total 3948
_reflns_threshold_expression >2sigma(I)
_cod_data_source_file 1267-3137.cff
_cod_data_source_block jh08053
_cod_depositor_comments
;
The following automatic conversions were performed:
'_exptl_absorpt_correction_type' value 'multi scan' changed to
'multi-scan' according to
'/home/saulius/struct/CIF-dictionaries/cif_core.dic' dictionary named
'cif_core.dic' version 2.4.1 from 2010-06-29.

Automatic conversion script
Id: cif_fix_enum 1555 2011-01-17 13:19:09Z saulius 

The following automatic conversions were performed:

'_chemical_melting_point' value '213.24 \%C' was changed to '486.39'
- it was converted from degrees Celsius(C) to Kelvins(K).

Automatic conversion script
Id: cif_fix_values 1569 2011-02-09 13:29:24Z adriana 
;
_cod_original_sg_symbol_H-M 'C 2/c'
_cod_database_code 8102815

loop_
_symmetry_equiv_pos_as_xyz
'x, y, z'
'-x, y, -z+1/2'
'x+1/2, y+1/2, z'
'-x+1/2, y+1/2, -z+1/2'
'-x, -y, -z'
'x, -y, z-1/2'
'-x+1/2, -y+1/2, -z'
'x+1/2, -y+1/2, z-1/2'

loop_
_atom_site_label
_atom_site_type_symbol
_atom_site_fract_x
_atom_site_fract_y
_atom_site_fract_z
_atom_site_U_iso_or_equiv
_atom_site_adp_type
_atom_site_occupancy
_atom_site_symmetry_multiplicity
_atom_site_calc_flag
_atom_site_refinement_flags
_atom_site_disorder_assembly
_atom_site_disorder_group
N1 N 0.13992(4) 0.34228(8) 0.34677(5) 0.03058(15) Uani 1 1 d . . .
C2 C 0.12706(4) 0.18389(9) 0.33534(6) 0.03146(16) Uani 1 1 d . . .
N3 N 0.13706(4) 0.10299(7) 0.43426(5) 0.03148(15) Uani 1 1 d . . .
C4 C 0.16623(4) 0.17266(9) 0.54060(6) 0.03051(16) Uani 1 1 d . . .
C5 C 0.18551(4) 0.32704(9) 0.55043(6) 0.03323(17) Uani 1 1 d . . .
C6 C 0.17427(4) 0.41677(9) 0.45390(7) 0.03130(16) Uani 1 1 d . . .
O7 O 0.19185(4) 0.55562(7) 0.45626(6) 0.04599(18) Uani 1 1 d . . .
O8 O 0.10676(4) 0.11860(8) 0.24309(5) 0.04773(19) Uani 1 1 d . . .
N9 N 0.17604(5) 0.08716(10) 0.63242(7) 0.0446(2) Uani 1 1 d . . .
C10 C 0.12700(5) 0.42788(11) 0.24327(7) 0.03756(18) Uani 1 1 d . . .
C11 C 0.05450(7) 0.42653(15) 0.14801(10) 0.0587(3) Uani 1 1 d . . .
C12 C 0.08228(6) 0.57024(12) 0.21642(9) 0.0473(2) Uani 1 1 d . . .
C13 C 0.11930(5) -0.06379(9) 0.42133(8) 0.03716(19) Uani 1 1 d . . .
C14 C 0.04942(6) -0.09820(15) 0.42183(12) 0.0545(3) Uani 1 1 d . . .
O15 O 0.24596(4) -0.23724(9) 0.34744(6) 0.04479(18) Uani 1 1 d . . .
H05 H 0.2103(6) 0.3741(14) 0.6304(10) 0.045(3) Uiso 1 1 d . . .
H091 H 0.1621(8) -0.0136(19) 0.6272(13) 0.066(4) Uiso 1 1 d . . .
H092 H 0.1954(7) 0.1349(16) 0.7036(12) 0.057(4) Uiso 1 1 d . . .
H10 H 0.1645(7) 0.4284(15) 0.2237(11) 0.047(3) Uiso 1 1 d . . .
H111 H 0.0536(9) 0.4214(19) 0.0706(15) 0.075(5) Uiso 1 1 d . . .
H112 H 0.0196(10) 0.364(2) 0.1647(15) 0.081(5) Uiso 1 1 d . . .
H121 H 0.0953(7) 0.6577(17) 0.1818(12) 0.061(4) Uiso 1 1 d . . .
H122 H 0.0644(7) 0.5939(15) 0.2724(12) 0.051(3) Uiso 1 1 d . . .
H131 H 0.1553(7) -0.1178(15) 0.4803(12) 0.052(3) Uiso 1 1 d . . .
H132 H 0.1181(7) -0.0932(15) 0.3489(11) 0.048(3) Uiso 1 1 d . . .
H141 H 0.0494(10) -0.077(2) 0.4933(17) 0.087(6) Uiso 1 1 d . . .
H142 H 0.0137(9) -0.042(2) 0.3577(16) 0.086(5) Uiso 1 1 d . . .
H143 H 0.0391(10) -0.212(2) 0.4063(16) 0.090(5) Uiso 1 1 d . . .
H151 H 0.2644(8) -0.1691(18) 0.4057(13) 0.062(4) Uiso 1 1 d . . .
H152 H 0.2241(8) -0.302(2) 0.3695(13) 0.067(4) Uiso 1 1 d . . .

loop_
_atom_site_aniso_label
_atom_site_aniso_U_11
_atom_site_aniso_U_22
_atom_site_aniso_U_33
_atom_site_aniso_U_23
_atom_site_aniso_U_13
_atom_site_aniso_U_12
N1 0.0381(3) 0.0287(3) 0.0242(3) -0.0002(2) 0.0128(2) -0.0005(2)
C2 0.0369(4) 0.0296(3) 0.0265(3) -0.0036(3) 0.0123(3) 0.0004(3)
N3 0.0401(3) 0.0248(3) 0.0269(3) -0.0025(2) 0.0120(2) -0.0011(2)
C4 0.0365(4) 0.0286(3) 0.0255(3) -0.0012(2) 0.0125(3) -0.0002(3)
C5 0.0450(4) 0.0294(3) 0.0255(3) -0.0046(3) 0.0154(3) -0.0051(3)
C6 0.0387(4) 0.0282(3) 0.0283(3) -0.0034(3) 0.0157(3) -0.0040(3)
O7 0.0680(4) 0.0317(3) 0.0367(3) -0.0031(2) 0.0210(3) -0.0159(3)
O8 0.0694(5) 0.0405(3) 0.0281(3) -0.0093(2) 0.0161(3) -0.0033(3)
N9 0.0662(5) 0.0334(4) 0.0292(3) 0.0029(3) 0.0157(3) -0.0061(3)
C10 0.0446(4) 0.0402(4) 0.0294(4) 0.0068(3) 0.0174(3) 0.0060(3)
C11 0.0650(7) 0.0543(6) 0.0359(5) 0.0052(4) 0.0020(4) 0.0055(5)
C12 0.0492(5) 0.0419(5) 0.0469(5) 0.0100(4) 0.0172(4) 0.0086(4)
C13 0.0451(4) 0.0242(3) 0.0387(4) -0.0036(3) 0.0148(3) -0.0002(3)
C14 0.0530(6) 0.0511(6) 0.0577(6) -0.0027(5) 0.0223(5) -0.0130(5)
O15 0.0588(4) 0.0435(4) 0.0305(3) 0.0015(2) 0.0177(3) -0.0067(3)

loop_
_atom_type_symbol
_atom_type_description
_atom_type_scat_dispersion_real
_atom_type_scat_dispersion_imag
_atom_type_scat_source
C C 0.0033 0.0016 'International Tables Vol C Tables 4.2.6.8 and 6.1.1.4'
H H 0.0000 0.0000 'International Tables Vol C Tables 4.2.6.8 and 6.1.1.4'
N N 0.0061 0.0033 'International Tables Vol C Tables 4.2.6.8 and 6.1.1.4'
O O 0.0106 0.0060 'International Tables Vol C Tables 4.2.6.8 and 6.1.1.4'

loop_
_geom_angle_atom_site_label_1
_geom_angle_atom_site_label_2
_geom_angle_atom_site_label_3
_geom_angle
_geom_angle_site_symmetry_1
_geom_angle_site_symmetry_3
_geom_angle_publ_flag
C2 N1 C6 123.09(6) . . ?
C2 N1 C10 116.89(6) . . ?
C6 N1 C10 119.28(7) . . ?
O8 C2 N1 121.91(7) . . ?
O8 C2 N3 121.35(7) . . ?
N1 C2 N3 116.72(6) . . ?
C4 N3 C2 121.71(7) . . ?
C4 N3 C13 121.25(7) . . ?
C2 N3 C13 116.93(6) . . ?
N9 C4 N3 118.62(7) . . ?
N9 C4 C5 121.51(7) . . ?
N3 C4 C5 119.86(7) . . ?
C4 C5 C6 121.33(7) . . ?
C4 C5 H05 118.5(7) . . ?
C6 C5 H05 120.1(7) . . ?
O7 C6 C5 124.96(7) . . ?
O7 C6 N1 118.72(7) . . ?
C5 C6 N1 116.32(7) . . ?
C4 N9 O8 145.43(7) . 6_556 ?
C4 N9 O15 56.00(5) . 7_556 ?
O8 N9 O15 136.82(3) 6_556 7_556 ?
C4 N9 H091 122.6(10) . . ?
O8 N9 H091 43.0(10) 6_556 . ?
O15 N9 H091 177.7(10) 7_556 . ?
C4 N9 H092 118.2(9) . . ?
O8 N9 H092 83.4(9) 6_556 . ?
O15 N9 H092 62.2(9) 7_556 . ?
H091 N9 H092 119.1(13) . . ?
N1 C10 C12 118.71(8) . . ?
N1 C10 C11 118.40(9) . . ?
C12 C10 C11 59.66(7) . . ?
N1 C10 H10 114.3(8) . . ?
C12 C10 H10 117.4(8) . . ?
C11 C10 H10 117.7(8) . . ?
C12 C11 C10 60.14(7) . . ?
C12 C11 H111 117.9(10) . . ?
C10 C11 H111 113.5(10) . . ?
C12 C11 H112 117.0(10) . . ?
C10 C11 H112 114.3(10) . . ?
H111 C11 H112 119.6(14) . . ?
C11 C12 C10 60.21(7) . . ?
C11 C12 H121 119.1(8) . . ?
C10 C12 H121 117.7(8) . . ?
C11 C12 H122 116.0(8) . . ?
C10 C12 H122 114.1(8) . . ?
H121 C12 H122 117.3(12) . . ?
N3 C13 C14 113.09(8) . . ?
N3 C13 H131 108.3(8) . . ?
C14 C13 H131 110.5(8) . . ?
N3 C13 H132 105.4(8) . . ?
C14 C13 H132 109.8(8) . . ?
H131 C13 H132 109.6(11) . . ?
C13 C14 H141 112.4(11) . . ?
C13 C14 H142 107.2(11) . . ?
H141 C14 H142 114.1(16) . . ?
C13 C14 H143 108.6(10) . . ?
H141 C14 H143 107.1(15) . . ?
H142 C14 H143 107.1(15) . . ?
O7 O15 O7 91.89(3) 7_556 1_545 ?
O7 O15 H151 6.5(10) 7_556 . ?
O7 O15 H151 96.6(9) 1_545 . ?
O7 O15 H152 100.0(11) 7_556 . ?
O7 O15 H152 9.5(11) 1_545 . ?
H151 O15 H152 104.3(14) . . ?

loop_
_geom_bond_atom_site_label_1
_geom_bond_atom_site_label_2
_geom_bond_distance
_geom_bond_site_symmetry_2
_geom_bond_publ_flag
N1 C2 1.3851(10) . ?
N1 C6 1.4105(10) . ?
N1 C10 1.4471(10) . ?
C2 O8 1.2172(9) . ?
C2 N3 1.3905(10) . ?
N3 C4 1.3781(9) . ?
N3 C13 1.4746(10) . ?
C4 N9 1.3351(10) . ?
C4 C5 1.3792(11) . ?
C5 C6 1.3985(11) . ?
C5 H05 1.020(12) . ?
C6 O7 1.2478(10) . ?
N9 O8 3.0227(11) 6_556 ?
N9 O15 5.8057(12) 7_556 ?
N9 H091 0.909(16) . ?
N9 H092 0.927(14) . ?
C10 C12 1.4933(13) . ?
C10 C11 1.4943(15) . ?
C10 H10 0.930(13) . ?
C11 C12 1.4861(17) . ?
C11 H111 0.994(17) . ?
C11 H112 1.008(19) . ?
C12 H121 0.974(15) . ?
C12 H122 0.972(14) . ?
C13 C14 1.5080(15) . ?
C13 H131 0.935(14) . ?
C13 H132 0.961(13) . ?
C14 H141 0.94(2) . ?
C14 H142 0.976(19) . ?
C14 H143 1.01(2) . ?
O15 O7 2.7812(10) 7_556 ?
O15 O7 2.8029(10) 1_545 ?
O15 H151 0.900(16) . ?
O15 H152 0.848(17) . ?

loop_
_geom_hbond_atom_site_label_D
_geom_hbond_atom_site_label_H
_geom_hbond_atom_site_label_A
_geom_hbond_distance_DH
_geom_hbond_distance_HA
_geom_hbond_distance_DA
_geom_hbond_angle_DHA
_geom_hbond_site_symmetry_A
N9 H091 O8 0.909(16) 2.438(16) 3.0227(11) 122.2(12) 6_556
N9 H092 O15 0.927(14) 1.913(14) 2.8350(11) 172.5(13) 6_556
O15 H151 O7 0.900(16) 1.890(16) 2.7812(10) 170.5(14) 7_556
O15 H152 O7 0.848(17) 1.971(17) 2.8029(10) 166.5(15) 1_545

loop_
_geom_torsion_atom_site_label_1
_geom_torsion_atom_site_label_2
_geom_torsion_atom_site_label_3
_geom_torsion_atom_site_label_4
_geom_torsion
_geom_torsion_site_symmetry_1
_geom_torsion_site_symmetry_2
_geom_torsion_site_symmetry_3
_geom_torsion_site_symmetry_4
_geom_torsion_publ_flag
N1 N1 C2 C2 0.0 . . . . ?
N1 C2 C2 N3 0.00(13) . . . . ?
C2 C2 N3 N3 0.0 . . . . ?
C2 N3 N3 C4 0.00(8) . . . . ?
N3 N3 C4 C5 0.00(7) . . . . ?
N3 C4 C5 C6 1.86(13) . . . . ?
C4 C5 C6 O7 -178.10(9) . . . . ?
C5 C6 O7 N9 0.57(6) . . . . ?
C6 O7 N9 C13 4.85(10) . . . . ?
O7 N9 C13 O8 1.15(4) . . . . ?
